data_1551247
loop_
_publ_author_name
'Lalrempuia, Ralte'
'Underhaug, Jarl'
'T\"ornroos, Karl W.'
'Le Roux, Erwan'

_publ_section_title
;
 Anionic hafnium species: an active catalytic intermediate for the
 coupling of epoxides with CO <sub>2</sub> ?
;
_journal_issue 50
_journal_name_full 'Chemical Communications'
_journal_page_first 7227
_journal_page_last 7230
_journal_paper_doi 10.1039/C9CC02695A
_journal_volume 55
_journal_year 2019
_chemical_formula_moiety 'C35 H52 Cl2 Hf N2 O3, C4 H10 O'
_chemical_formula_sum 'C39 H62 Cl2 Hf N2 O4'
_chemical_formula_weight 872.29
_chemical_properties_physical Air-sensitive,Moisture-sensitive,Hygroscopic,Oxygen-sensitive
_space_group_crystal_system monoclinic
_space_group_IT_number 14
_space_group_name_Hall '-P 2ybc'
_space_group_name_H-M_alt 'P 1 21/c 1'
_symmetry_space_group_name_Hall '-P 2ybc'
_symmetry_space_group_name_H-M 'P 1 21/c 1'
_atom_sites_solution_hydrogens geom
_audit_creation_method SHELXL-2017/1
_audit_update_record
;
2019-04-05 deposited with the CCDC.    2019-05-29 downloaded from the CCDC.
;
_cell_angle_alpha 90
_cell_angle_beta 96.2400(10)
_cell_angle_gamma 90
_cell_formula_units_Z 4
_cell_length_a 16.5953(6)
_cell_length_b 14.0285(5)
_cell_length_c 17.4961(7)
_cell_measurement_reflns_used 9996
_cell_measurement_temperature 103(2)
_cell_measurement_theta_max 30.02
_cell_measurement_theta_min 2.34
_cell_volume 4049.1(3)
_computing_cell_refinement 'Bruker AXS Inc. SAINT V6.45A'
_computing_data_collection 'Bruker AXS Inc. APEX2 v2008.1-0'
_computing_data_reduction 'Bruker AXS Inc. SAINT V6.45A'
_computing_structure_refinement 'SHELXL-2017/1 (Sheldrick, 2017)'
_computing_structure_solution 'SHELXT v.2014/5 (Sheldrick, 2014)'
_diffrn_ambient_temperature 103(2)
_diffrn_measured_fraction_theta_full 1.000
_diffrn_measured_fraction_theta_max 0.999
_diffrn_measurement_device_type 'Bruker AXS APEXII Pt135 CCD detector'
_diffrn_measurement_method '\w scans'
_diffrn_radiation_type MoK\a
_diffrn_radiation_wavelength 0.71073
_diffrn_reflns_av_R_equivalents 0.0634
_diffrn_reflns_av_unetI/netI 0.0409
_diffrn_reflns_Laue_measured_fraction_full 1.000
_diffrn_reflns_Laue_measured_fraction_max 0.999
_diffrn_reflns_limit_h_max 23
_diffrn_reflns_limit_h_min -23
_diffrn_reflns_limit_k_max 19
_diffrn_reflns_limit_k_min -19
_diffrn_reflns_limit_l_max 24
_diffrn_reflns_limit_l_min -24
_diffrn_reflns_number 67447
_diffrn_reflns_point_group_measured_fraction_full 1.000
_diffrn_reflns_point_group_measured_fraction_max 0.999
_diffrn_reflns_theta_full 25.242
_diffrn_reflns_theta_max 30.049
_diffrn_reflns_theta_min 1.906
_diffrn_source 'Bruker AXS TXS Ultra Rotating Anode'
_exptl_absorpt_coefficient_mu 2.748
_exptl_absorpt_correction_T_max 1.0000
_exptl_absorpt_correction_T_min 0.6319
_exptl_absorpt_correction_type numerical
_exptl_absorpt_process_details SADABS-2012/1
_exptl_crystal_colour colourless
_exptl_crystal_density_diffrn 1.431
_exptl_crystal_description 'thin prism'
_exptl_crystal_F_000 1792
_exptl_crystal_size_max 0.202
_exptl_crystal_size_mid 0.108
_exptl_crystal_size_min 0.054
_exptl_transmission_factor_max 0.89552
_exptl_transmission_factor_min 0.74142
_refine_diff_density_max 3.521
_refine_diff_density_min -0.866
_refine_diff_density_rms 0.153
_refine_ls_extinction_method none
_refine_ls_goodness_of_fit_ref 1.071
_refine_ls_hydrogen_treatment constr
_refine_ls_matrix_type full
_refine_ls_number_parameters 447
_refine_ls_number_reflns 11853
_refine_ls_number_restraints 426
_refine_ls_restrained_S_all 1.055
_refine_ls_R_factor_all 0.0442
_refine_ls_R_factor_gt 0.0352
_refine_ls_shift/su_max 0.002
_refine_ls_shift/su_mean 0.000
_refine_ls_structure_factor_coef Fsqd
_refine_ls_weighting_details 'w=1/[\s^2^(Fo^2^)+(0.0534P)^2^+2.7030P] where P=(Fo^2^+2Fc^2^)/3'
_refine_ls_weighting_scheme calc
_refine_ls_wR_factor_gt 0.0895
_refine_ls_wR_factor_ref 0.0950
_reflns_Friedel_coverage 0.000
_reflns_number_gt 10059
_reflns_number_total 11853
_reflns_threshold_expression 'I > 2\s(I)'
_cod_data_source_file c9cc02695a2.cif
_cod_data_source_block Compound2
_cod_database_code 1551247
_shelx_shelxl_version_number 2017/1
_shelx_space_group_comment
;
The symmetry employed for this shelxl refinement is uniquely defined
by the following loop, which should always be used as a source of
symmetry information in preference to the above space-group names.
They are only intended as comments.
;
_shelx_estimated_absorpt_t_min 0.607
_shelx_estimated_absorpt_t_max 0.866

loop_
_space_group_symop_operation_xyz
'x, y, z'
'-x, y+1/2, -z+1/2'
'-x, -y, -z'
'x, -y-1/2, z-1/2'

loop_
_atom_site_label
_atom_site_type_symbol
_atom_site_fract_x
_atom_site_fract_y
_atom_site_fract_z
_atom_site_U_iso_or_equiv
_atom_site_adp_type
_atom_site_occupancy
_atom_site_site_symmetry_order
_atom_site_calc_flag
_atom_site_refinement_flags_posn
_atom_site_refinement_flags_adp
Hf1 Hf 0.59163(2) 0.68653(2) 0.34806(2) 0.01602(4) Uani 1 1 d . .
Cl1 Cl 0.60538(5) 0.83210(5) 0.27356(5) 0.02817(16) Uani 1 1 d . .
Cl2 Cl 0.62912(4) 0.75558(5) 0.47265(4) 0.02553(14) Uani 1 1 d . .
O1 O 0.47632(12) 0.68846(13) 0.36429(12) 0.0193(4) Uani 1 1 d . .
O2 O 0.69744(11) 0.62691(14) 0.34154(12) 0.0194(4) Uani 1 1 d . .
N1 N 0.49667(13) 0.49211(16) 0.39852(13) 0.0155(4) Uani 1 1 d . .
N2 N 0.62482(13) 0.45913(15) 0.39075(13) 0.0144(4) Uani 1 1 d . .
C1 C 0.56873(15) 0.52931(19) 0.38354(15) 0.0156(4) Uani 1 1 d . .
C2 C 0.59179(16) 0.36779(18) 0.41560(16) 0.0163(5) Uani 1 1 d . .
H2A H 0.617136 0.349435 0.467345 0.020 Uiso 1 1 calc R U
H2B H 0.600353 0.316069 0.378840 0.020 Uiso 1 1 calc R U
C3 C 0.50207(16) 0.38899(19) 0.41653(16) 0.0167(5) Uani 1 1 d . .
H3A H 0.468757 0.351046 0.377194 0.020 Uiso 1 1 calc R U
H3B H 0.484295 0.375567 0.467663 0.020 Uiso 1 1 calc R U
C4 C 0.41983(15) 0.53799(19) 0.39189(15) 0.0159(4) Uani 1 1 d . .
C5 C 0.41130(16) 0.6360(2) 0.37639(15) 0.0173(5) Uani 1 1 d . .
C6 C 0.33422(18) 0.6796(2) 0.37309(16) 0.0189(5) Uani 1 1 d . .
C7 C 0.26748(17) 0.6207(2) 0.37795(16) 0.0214(5) Uani 1 1 d . .
H7 H 0.215131 0.648811 0.374263 0.026 Uiso 1 1 calc R U
C8 C 0.27388(16) 0.5220(2) 0.38799(16) 0.0192(5) Uani 1 1 d . .
C9 C 0.35090(16) 0.4820(2) 0.39771(16) 0.0185(5) Uani 1 1 d . .
H9 H 0.356868 0.415793 0.408420 0.022 Uiso 1 1 calc R U
C10 C 0.32563(19) 0.7883(2) 0.36473(18) 0.0239(5) Uani 1 1 d . .
C11 C 0.3736(2) 0.8374(2) 0.43463(19) 0.0289(6) Uani 1 1 d . .
H11A H 0.368159 0.906763 0.429311 0.043 Uiso 1 1 calc R U
H11B H 0.430915 0.819785 0.436928 0.043 Uiso 1 1 calc R U
H11C H 0.352004 0.816949 0.481945 0.043 Uiso 1 1 calc R U
C12 C 0.3562(2) 0.8229(2) 0.2896(2) 0.0296(7) Uani 1 1 d . .
H12A H 0.344433 0.890986 0.282647 0.044 Uiso 1 1 calc R U
H12B H 0.328841 0.787152 0.246127 0.044 Uiso 1 1 calc R U
H12C H 0.414846 0.812564 0.292076 0.044 Uiso 1 1 calc R U
C13 C 0.2367(2) 0.8205(2) 0.3632(3) 0.0366(8) Uani 1 1 d . .
H13A H 0.233709 0.890073 0.358680 0.055 Uiso 1 1 calc R U
H13B H 0.215473 0.800545 0.410815 0.055 Uiso 1 1 calc R U
H13C H 0.204328 0.791371 0.319102 0.055 Uiso 1 1 calc R U
C14 C 0.19680(16) 0.4611(2) 0.38245(16) 0.0212(5) Uani 1 1 d . .
C15 C 0.1565(2) 0.4664(3) 0.29928(18) 0.0317(7) Uani 1 1 d . .
H15A H 0.108995 0.424434 0.293378 0.048 Uiso 1 1 calc R U
H15B H 0.195231 0.445935 0.264090 0.048 Uiso 1 1 calc R U
H15C H 0.139552 0.532090 0.287300 0.048 Uiso 1 1 calc R U
C16 C 0.13759(18) 0.4991(3) 0.43692(19) 0.0288(6) Uani 1 1 d . .
H16A H 0.087010 0.462565 0.429579 0.043 Uiso 1 1 calc R U
H16B H 0.126119 0.566488 0.425651 0.043 Uiso 1 1 calc R U
H16C H 0.161882 0.492523 0.490266 0.043 Uiso 1 1 calc R U
C17 C 0.21392(19) 0.3570(2) 0.4036(2) 0.0289(6) Uani 1 1 d . .
H17A H 0.163341 0.320435 0.395975 0.043 Uiso 1 1 calc R U
H17B H 0.236632 0.352738 0.457568 0.043 Uiso 1 1 calc R U
H17C H 0.252782 0.330815 0.370771 0.043 Uiso 1 1 calc R U
C18 C 0.70824(15) 0.46415(19) 0.37861(15) 0.0153(4) Uani 1 1 d . .
C19 C 0.74292(15) 0.54841(19) 0.35428(15) 0.0165(4) Uani 1 1 d . .
C20 C 0.82644(16) 0.5509(2) 0.34461(16) 0.0193(5) Uani 1 1 d . .
C21 C 0.87000(17) 0.4659(2) 0.35405(17) 0.0208(5) Uani 1 1 d . .
H21 H 0.925662 0.466330 0.345868 0.025 Uiso 1 1 calc R U
C22 C 0.83560(16) 0.3801(2) 0.37496(16) 0.0180(5) Uani 1 1 d . .
C23 C 0.75516(16) 0.38141(19) 0.38934(15) 0.0169(5) Uani 1 1 d . .
H23 H 0.731370 0.324982 0.406832 0.020 Uiso 1 1 calc R U
C24 C 0.86735(18) 0.6453(2) 0.32668(19) 0.0252(5) Uani 1 1 d . .
C25 C 0.8599(2) 0.7163(3) 0.3927(2) 0.0323(7) Uani 1 1 d . .
H25A H 0.889536 0.774809 0.383316 0.048 Uiso 1 1 calc R U
H25B H 0.882845 0.687779 0.441424 0.048 Uiso 1 1 calc R U
H25C H 0.802647 0.731408 0.395412 0.048 Uiso 1 1 calc R U
C26 C 0.95837(19) 0.6312(3) 0.3202(2) 0.0325(7) Uani 1 1 d . .
H26A H 0.982750 0.692317 0.308467 0.049 Uiso 1 1 calc R U
H26B H 0.965364 0.585491 0.279089 0.049 Uiso 1 1 calc R U
H26C H 0.984939 0.606664 0.369070 0.049 Uiso 1 1 calc R U
C27 C 0.8293(2) 0.6884(2) 0.2502(2) 0.0323(7) Uani 1 1 d . .
H27A H 0.861030 0.743872 0.237210 0.049 Uiso 1 1 calc R U
H27B H 0.773513 0.708217 0.255382 0.049 Uiso 1 1 calc R U
H27C H 0.829101 0.640603 0.209344 0.049 Uiso 1 1 calc R U
C28 C 0.88688(18) 0.2886(2) 0.38558(18) 0.0233(5) Uani 1 1 d . .
C29 C 0.8357(3) 0.1999(3) 0.3755(4) 0.0585(15) Uani 1 1 d . .
H29A H 0.870976 0.143718 0.377955 0.088 Uiso 1 1 calc R U
H29B H 0.802822 0.201878 0.325517 0.088 Uiso 1 1 calc R U
H29C H 0.800055 0.196434 0.416558 0.088 Uiso 1 1 calc R U
C30 C 0.9342(3) 0.2898(3) 0.4653(2) 0.0532(12) Uani 1 1 d . .
H30A H 0.972801 0.236763 0.469856 0.080 Uiso 1 1 calc R U
H30B H 0.896483 0.283274 0.504385 0.080 Uiso 1 1 calc R U
H30C H 0.963638 0.350222 0.472896 0.080 Uiso 1 1 calc R U
C31 C 0.9491(3) 0.2847(3) 0.3269(3) 0.0425(9) Uani 1 1 d . .
H31A H 0.980322 0.225422 0.333779 0.064 Uiso 1 1 calc R U
H31B H 0.985894 0.339311 0.334639 0.064 Uiso 1 1 calc R U
H31C H 0.920849 0.286786 0.274723 0.064 Uiso 1 1 calc R U
O3 O 0.55075(12) 0.62285(16) 0.23164(12) 0.0229(4) Uani 1 1 d . .
C32 C 0.6011(2) 0.6184(3) 0.1672(2) 0.0345(7) Uani 1 1 d . .
H32A H 0.641477 0.566384 0.174977 0.041 Uiso 1 1 calc R U
H32B H 0.629775 0.679416 0.161575 0.041 Uiso 1 1 calc R U
C33 C 0.5404(3) 0.5990(4) 0.0972(2) 0.0486(10) Uani 1 1 d . .
H33A H 0.517697 0.659217 0.074524 0.058 Uiso 1 1 calc R U
H33B H 0.565983 0.563197 0.057420 0.058 Uiso 1 1 calc R U
C34 C 0.4763(3) 0.5409(4) 0.1284(2) 0.0483(10) Uani 1 1 d . .
H34A H 0.492734 0.473176 0.134040 0.058 Uiso 1 1 calc R U
H34B H 0.424348 0.544927 0.094873 0.058 Uiso 1 1 calc R U
C35 C 0.4694(2) 0.5859(3) 0.2054(2) 0.0367(8) Uani 1 1 d . .
H35A H 0.429255 0.638345 0.200551 0.044 Uiso 1 1 calc R U
H35B H 0.452449 0.538204 0.242110 0.044 Uiso 1 1 calc R U
O4 O 0.12812(17) -0.0082(2) 0.47040(16) 0.0413(6) Uani 1 1 d . .
C36 C 0.0151(3) -0.0638(4) 0.3862(3) 0.0618(13) Uani 1 1 d . .
H36A H -0.017974 -0.050435 0.337516 0.093 Uiso 1 1 calc R U
H36B H -0.019564 -0.064482 0.428111 0.093 Uiso 1 1 calc R U
H36C H 0.041333 -0.126095 0.383116 0.093 Uiso 1 1 calc R U
C37 C 0.0779(3) 0.0111(3) 0.4011(3) 0.0497(10) Uani 1 1 d . .
H37A H 0.111539 0.013732 0.357738 0.060 Uiso 1 1 calc R U
H37B H 0.051507 0.073960 0.404998 0.060 Uiso 1 1 calc R U
C38 C 0.1899(3) 0.0594(3) 0.4898(3) 0.0512(10) Uani 1 1 d . .
H38A H 0.165390 0.123191 0.494353 0.061 Uiso 1 1 calc R U
H38B H 0.226076 0.062140 0.448471 0.061 Uiso 1 1 calc R U
C39 C 0.2378(3) 0.0340(3) 0.5634(3) 0.0538(11) Uani 1 1 d . .
H39A H 0.281561 0.080379 0.574812 0.081 Uiso 1 1 calc R U
H39B H 0.260933 -0.029829 0.559286 0.081 Uiso 1 1 calc R U
H39C H 0.202465 0.034594 0.604824 0.081 Uiso 1 1 calc R U

loop_
_atom_site_aniso_label
_atom_site_aniso_U_11
_atom_site_aniso_U_22
_atom_site_aniso_U_33
_atom_site_aniso_U_23
_atom_site_aniso_U_13
_atom_site_aniso_U_12
Hf1 0.01368(6) 0.01550(6) 0.01854(7) 0.00303(4) 0.00020(4) 0.00051(4)
Cl1 0.0340(4) 0.0204(3) 0.0296(4) 0.0093(3) 0.0010(3) -0.0002(3)
Cl2 0.0257(3) 0.0273(4) 0.0227(3) -0.0012(3) -0.0015(3) -0.0035(3)
O1 0.0146(8) 0.0192(10) 0.0239(10) 0.0016(7) 0.0012(7) 0.0011(7)
O2 0.0136(8) 0.0182(9) 0.0265(10) 0.0062(7) 0.0026(7) 0.0014(7)
N1 0.0124(8) 0.0158(9) 0.0181(10) 0.0010(8) 0.0014(8) -0.0001(7)
N2 0.0112(8) 0.0148(9) 0.0173(10) 0.0005(7) 0.0016(7) -0.0018(7)
C1 0.0124(9) 0.0177(10) 0.0165(11) 0.0002(9) 0.0010(8) 0.0001(8)
C2 0.0149(10) 0.0139(10) 0.0206(12) 0.0016(9) 0.0043(9) 0.0002(8)
C3 0.0138(10) 0.0152(10) 0.0210(12) 0.0003(9) 0.0021(9) -0.0004(8)
C4 0.0125(9) 0.0213(11) 0.0136(11) -0.0010(9) 0.0003(8) 0.0015(8)
C5 0.0142(10) 0.0209(11) 0.0167(11) -0.0007(9) 0.0004(9) 0.0014(8)
C6 0.0166(10) 0.0233(11) 0.0163(12) -0.0022(9) -0.0011(9) 0.0034(8)
C7 0.0136(11) 0.0276(12) 0.0224(13) -0.0025(10) -0.0003(10) 0.0030(9)
C8 0.0132(10) 0.0267(11) 0.0172(12) -0.0030(10) -0.0005(9) 0.0009(8)
C9 0.0138(10) 0.0217(12) 0.0195(12) -0.0011(10) 0.0002(9) 0.0001(8)
C10 0.0221(12) 0.0236(12) 0.0250(12) -0.0003(10) -0.0017(10) 0.0068(10)
C11 0.0343(17) 0.0227(14) 0.0287(15) -0.0037(11) -0.0015(12) 0.0046(12)
C12 0.0298(16) 0.0305(17) 0.0273(15) 0.0072(12) -0.0026(12) 0.0067(12)
C13 0.0247(14) 0.0309(18) 0.054(2) 0.0031(15) 0.0039(15) 0.0129(12)
C14 0.0133(10) 0.0290(12) 0.0205(11) -0.0040(10) -0.0018(9) -0.0019(9)
C15 0.0254(15) 0.046(2) 0.0218(13) -0.0031(13) -0.0049(11) -0.0102(14)
C16 0.0171(13) 0.0373(17) 0.0324(16) -0.0052(13) 0.0052(11) -0.0020(12)
C17 0.0187(13) 0.0299(14) 0.0376(17) -0.0005(13) 0.0005(12) -0.0020(11)
C18 0.0117(9) 0.0184(10) 0.0159(11) 0.0016(8) 0.0014(8) 0.0007(8)
C19 0.0130(9) 0.0188(10) 0.0175(11) 0.0036(9) 0.0012(9) 0.0011(8)
C20 0.0137(10) 0.0239(11) 0.0203(12) 0.0020(10) 0.0024(9) -0.0004(8)
C21 0.0149(11) 0.0246(11) 0.0235(13) 0.0031(10) 0.0047(10) 0.0007(9)
C22 0.0147(10) 0.0205(11) 0.0189(12) -0.0008(9) 0.0014(9) 0.0020(8)
C23 0.0149(10) 0.0175(11) 0.0181(12) 0.0000(9) 0.0007(9) 0.0007(8)
C24 0.0174(11) 0.0260(13) 0.0329(13) 0.0090(10) 0.0067(10) -0.0007(10)
C25 0.0234(15) 0.0279(15) 0.0458(18) -0.0019(13) 0.0047(14) -0.0065(12)
C26 0.0181(12) 0.0302(16) 0.051(2) 0.0113(15) 0.0101(13) -0.0024(12)
C27 0.0263(16) 0.0364(19) 0.0357(16) 0.0167(13) 0.0095(13) 0.0037(13)
C28 0.0190(12) 0.0235(12) 0.0279(13) 0.0025(11) 0.0051(10) 0.0060(9)
C29 0.0283(18) 0.0217(16) 0.126(5) 0.002(2) 0.012(2) 0.0049(12)
C30 0.067(3) 0.055(2) 0.0335(17) -0.0008(17) -0.0100(17) 0.038(2)
C31 0.040(2) 0.0397(19) 0.052(2) 0.0072(17) 0.0241(17) 0.0159(17)
O3 0.0202(9) 0.0269(11) 0.0213(9) -0.0002(8) 0.0000(7) -0.0001(8)
C32 0.0333(16) 0.0416(19) 0.0301(14) -0.0016(14) 0.0106(11) -0.0008(14)
C33 0.048(2) 0.063(3) 0.0348(18) -0.0082(17) 0.0079(14) -0.0102(19)
C34 0.046(2) 0.066(3) 0.0324(17) -0.0080(16) 0.0050(15) -0.0143(19)
C35 0.0285(14) 0.052(2) 0.0291(15) -0.0044(14) 0.0014(12) -0.0125(14)
O4 0.0380(14) 0.0367(14) 0.0479(15) 0.0024(12) -0.0011(11) -0.0018(10)
C36 0.050(2) 0.074(3) 0.057(3) 0.000(2) -0.013(2) -0.010(2)
C37 0.047(2) 0.051(2) 0.050(2) 0.0093(19) -0.0043(16) 0.0009(17)
C38 0.049(2) 0.038(2) 0.065(2) 0.0045(19) -0.0005(18) -0.0099(16)
C39 0.049(2) 0.040(2) 0.070(3) 0.002(2) -0.0078(19) -0.0120(18)

loop_
_atom_type_symbol
_atom_type_description
_atom_type_scat_dispersion_real
_atom_type_scat_dispersion_imag
_atom_type_scat_source
C C 0.0033 0.0016 'International Tables Vol C Tables 4.2.6.8 and 6.1.1.4'
N N 0.0061 0.0033 'International Tables Vol C Tables 4.2.6.8 and 6.1.1.4'
O O 0.0106 0.0060 'International Tables Vol C Tables 4.2.6.8 and 6.1.1.4'
Cl Cl 0.1484 0.1585 'International Tables Vol C Tables 4.2.6.8 and 6.1.1.4'
Hf Hf -0.5830 6.1852 'International Tables Vol C Tables 4.2.6.8 and 6.1.1.4'
H H 0.0000 0.0000 'International Tables Vol C Tables 4.2.6.8 and 6.1.1.4'

loop_
_exptl_crystal_face_index_h
_exptl_crystal_face_index_k
_exptl_crystal_face_index_l
_exptl_crystal_face_perp_dist
2.00 -1.00 -1.00 0.0820
-2.00 1.00 1.00 0.0320
-1.00 1.00 -1.00 0.0440
2.00 0.00 -1.00 0.0900
0.00 1.00 -2.00 0.0420
0.00 -1.00 2.00 0.0500
2.00 -1.00 2.00 0.0910
1.00 0.00 0.00 0.1020
0.00 2.00 1.00 0.0270
0.00 -2.00 -1.00 0.0180
1.00 2.00 1.00 0.0470
-1.00 -2.00 -1.00 0.0260
0.00 1.00 1.00 0.0320

loop_
_geom_angle_atom_site_label_1
_geom_angle_atom_site_label_2
_geom_angle_atom_site_label_3
_geom_angle
O2 Hf1 O1 155.12(8)
O2 Hf1 O3 87.82(8)
O1 Hf1 O3 86.22(8)
O2 Hf1 C1 77.58(8)
O1 Hf1 C1 77.60(8)
O3 Hf1 C1 79.89(8)
O2 Hf1 Cl2 94.56(6)
O1 Hf1 Cl2 91.35(6)
O3 Hf1 Cl2 177.54(6)
C1 Hf1 Cl2 99.97(7)
O2 Hf1 Cl1 100.91(6)
O1 Hf1 Cl1 102.37(6)
O3 Hf1 Cl1 83.45(6)
C1 Hf1 Cl1 163.32(7)
Cl2 Hf1 Cl1 96.71(3)
C5 O1 Hf1 145.85(17)
C19 O2 Hf1 146.44(17)
C1 N1 C4 127.7(2)
C1 N1 C3 112.5(2)
C4 N1 C3 119.5(2)
C1 N2 C18 128.4(2)
C1 N2 C2 112.7(2)
C18 N2 C2 119.0(2)
N2 C1 N1 108.3(2)
N2 C1 Hf1 125.65(18)
N1 C1 Hf1 125.99(18)
N2 C2 C3 103.2(2)
N2 C2 H2A 111.1
C3 C2 H2A 111.1
N2 C2 H2B 111.1
C3 C2 H2B 111.1
H2A C2 H2B 109.1
N1 C3 C2 103.0(2)
N1 C3 H3A 111.2
C2 C3 H3A 111.2
N1 C3 H3B 111.2
C2 C3 H3B 111.2
H3A C3 H3B 109.1
C9 C4 C5 119.8(2)
C9 C4 N1 118.2(2)
C5 C4 N1 121.9(2)
O1 C5 C4 120.1(2)
O1 C5 C6 119.7(2)
C4 C5 C6 120.2(2)
C7 C6 C5 117.5(3)
C7 C6 C10 121.9(3)
C5 C6 C10 120.5(3)
C6 C7 C8 123.1(3)
C6 C7 H7 118.5
C8 C7 H7 118.5
C9 C8 C7 118.2(3)
C9 C8 C14 122.2(3)
C7 C8 C14 119.5(2)
C8 C9 C4 120.8(3)
C8 C9 H9 119.6
C4 C9 H9 119.6
C6 C10 C12 111.0(3)
C6 C10 C13 111.8(3)
C12 C10 C13 107.3(3)
C6 C10 C11 109.4(2)
C12 C10 C11 110.2(3)
C13 C10 C11 107.0(3)
C10 C11 H11A 109.5
C10 C11 H11B 109.5
H11A C11 H11B 109.5
C10 C11 H11C 109.5
H11A C11 H11C 109.5
H11B C11 H11C 109.5
C10 C12 H12A 109.5
C10 C12 H12B 109.5
H12A C12 H12B 109.5
C10 C12 H12C 109.5
H12A C12 H12C 109.5
H12B C12 H12C 109.5
C10 C13 H13A 109.5
C10 C13 H13B 109.5
H13A C13 H13B 109.5
C10 C13 H13C 109.5
H13A C13 H13C 109.5
H13B C13 H13C 109.5
C17 C14 C8 112.7(2)
C17 C14 C15 109.0(3)
C8 C14 C15 107.9(2)
C17 C14 C16 107.3(3)
C8 C14 C16 110.6(2)
C15 C14 C16 109.2(3)
C14 C15 H15A 109.5
C14 C15 H15B 109.5
H15A C15 H15B 109.5
C14 C15 H15C 109.5
H15A C15 H15C 109.5
H15B C15 H15C 109.5
C14 C16 H16A 109.5
C14 C16 H16B 109.5
H16A C16 H16B 109.5
C14 C16 H16C 109.5
H16A C16 H16C 109.5
H16B C16 H16C 109.5
C14 C17 H17A 109.5
C14 C17 H17B 109.5
H17A C17 H17B 109.5
C14 C17 H17C 109.5
H17A C17 H17C 109.5
H17B C17 H17C 109.5
C23 C18 C19 120.0(2)
C23 C18 N2 118.3(2)
C19 C18 N2 121.6(2)
O2 C19 C18 120.1(2)
O2 C19 C20 120.1(2)
C18 C19 C20 119.8(2)
C21 C20 C19 117.8(3)
C21 C20 C24 121.8(2)
C19 C20 C24 120.4(3)
C20 C21 C22 123.1(3)
C20 C21 H21 118.5
C22 C21 H21 118.5
C23 C22 C21 117.7(3)
C23 C22 C28 121.3(3)
C21 C22 C28 120.9(2)
C22 C23 C18 121.3(3)
C22 C23 H23 119.3
C18 C23 H23 119.3
C20 C24 C26 111.3(3)
C20 C24 C27 111.6(3)
C26 C24 C27 107.5(3)
C20 C24 C25 109.3(3)
C26 C24 C25 107.3(3)
C27 C24 C25 109.8(3)
C24 C25 H25A 109.5
C24 C25 H25B 109.5
H25A C25 H25B 109.5
C24 C25 H25C 109.5
H25A C25 H25C 109.5
H25B C25 H25C 109.5
C24 C26 H26A 109.5
C24 C26 H26B 109.5
H26A C26 H26B 109.5
C24 C26 H26C 109.5
H26A C26 H26C 109.5
H26B C26 H26C 109.5
C24 C27 H27A 109.5
C24 C27 H27B 109.5
H27A C27 H27B 109.5
C24 C27 H27C 109.5
H27A C27 H27C 109.5
H27B C27 H27C 109.5
C29 C28 C30 110.1(4)
C29 C28 C31 107.7(3)
C30 C28 C31 107.2(3)
C29 C28 C22 112.2(3)
C30 C28 C22 108.9(3)
C31 C28 C22 110.7(3)
C28 C29 H29A 109.5
C28 C29 H29B 109.5
H29A C29 H29B 109.5
C28 C29 H29C 109.5
H29A C29 H29C 109.5
H29B C29 H29C 109.5
C28 C30 H30A 109.5
C28 C30 H30B 109.5
H30A C30 H30B 109.5
C28 C30 H30C 109.5
H30A C30 H30C 109.5
H30B C30 H30C 109.5
C28 C31 H31A 109.5
C28 C31 H31B 109.5
H31A C31 H31B 109.5
C28 C31 H31C 109.5
H31A C31 H31C 109.5
H31B C31 H31C 109.5
C35 O3 C32 108.8(2)
C35 O3 Hf1 126.57(19)
C32 O3 Hf1 124.48(19)
O3 C32 C33 104.0(3)
O3 C32 H32A 111.0
C33 C32 H32A 111.0
O3 C32 H32B 111.0
C33 C32 H32B 111.0
H32A C32 H32B 109.0
C34 C33 C32 103.8(3)
C34 C33 H33A 111.0
C32 C33 H33A 111.0
C34 C33 H33B 111.0
C32 C33 H33B 111.0
H33A C33 H33B 109.0
C33 C34 C35 103.0(3)
C33 C34 H34A 111.2
C35 C34 H34A 111.2
C33 C34 H34B 111.2
C35 C34 H34B 111.2
H34A C34 H34B 109.1
O3 C35 C34 105.8(3)
O3 C35 H35A 110.6
C34 C35 H35A 110.6
O3 C35 H35B 110.6
C34 C35 H35B 110.6
H35A C35 H35B 108.7
C38 O4 C37 114.9(3)
C37 C36 H36A 109.5
C37 C36 H36B 109.5
H36A C36 H36B 109.5
C37 C36 H36C 109.5
H36A C36 H36C 109.5
H36B C36 H36C 109.5
O4 C37 C36 110.5(4)
O4 C37 H37A 109.5
C36 C37 H37A 109.5
O4 C37 H37B 109.5
C36 C37 H37B 109.5
H37A C37 H37B 108.1
O4 C38 C39 110.8(4)
O4 C38 H38A 109.5
C39 C38 H38A 109.5
O4 C38 H38B 109.5
C39 C38 H38B 109.5
H38A C38 H38B 108.1
C38 C39 H39A 109.5
C38 C39 H39B 109.5
H39A C39 H39B 109.5
C38 C39 H39C 109.5
H39A C39 H39C 109.5
H39B C39 H39C 109.5

loop_
_geom_bond_atom_site_label_1
_geom_bond_atom_site_label_2
_geom_bond_distance
Hf1 O2 1.9595(19)
Hf1 O1 1.965(2)
Hf1 O3 2.260(2)
Hf1 C1 2.334(3)
Hf1 Cl2 2.4046(7)
Hf1 Cl1 2.4466(7)
O1 C5 1.342(3)
O2 C19 1.340(3)
N1 C1 1.356(3)
N1 C4 1.422(3)
N1 C3 1.481(3)
N2 C1 1.351(3)
N2 C18 1.425(3)
N2 C2 1.478(3)
C2 C3 1.520(4)
C2 H2A 0.9900
C2 H2B 0.9900
C3 H3A 0.9900
C3 H3B 0.9900
C4 C9 1.401(4)
C4 C5 1.405(4)
C5 C6 1.414(4)
C6 C7 1.392(4)
C6 C10 1.536(4)
C7 C8 1.398(4)
C7 H7 0.9500
C8 C9 1.390(4)
C8 C14 1.533(4)
C9 H9 0.9500
C10 C12 1.539(5)
C10 C13 1.541(5)
C10 C11 1.547(4)
C11 H11A 0.9800
C11 H11B 0.9800
C11 H11C 0.9800
C12 H12A 0.9800
C12 H12B 0.9800
C12 H12C 0.9800
C13 H13A 0.9800
C13 H13B 0.9800
C13 H13C 0.9800
C14 C17 1.526(4)
C14 C15 1.536(4)
C14 C16 1.537(4)
C15 H15A 0.9800
C15 H15B 0.9800
C15 H15C 0.9800
C16 H16A 0.9800
C16 H16B 0.9800
C16 H16C 0.9800
C17 H17A 0.9800
C17 H17B 0.9800
C17 H17C 0.9800
C18 C23 1.399(4)
C18 C19 1.401(4)
C19 C20 1.415(4)
C20 C21 1.395(4)
C20 C24 1.535(4)
C21 C22 1.398(4)
C21 H21 0.9500
C22 C23 1.385(4)
C22 C28 1.540(4)
C23 H23 0.9500
C24 C26 1.540(4)
C24 C27 1.540(5)
C24 C25 1.540(5)
C25 H25A 0.9800
C25 H25B 0.9800
C25 H25C 0.9800
C26 H26A 0.9800
C26 H26B 0.9800
C26 H26C 0.9800
C27 H27A 0.9800
C27 H27B 0.9800
C27 H27C 0.9800
C28 C29 1.506(5)
C28 C30 1.524(5)
C28 C31 1.535(5)
C29 H29A 0.9800
C29 H29B 0.9800
C29 H29C 0.9800
C30 H30A 0.9800
C30 H30B 0.9800
C30 H30C 0.9800
C31 H31A 0.9800
C31 H31B 0.9800
C31 H31C 0.9800
O3 C35 1.472(4)
O3 C32 1.475(4)
C32 C33 1.524(5)
C32 H32A 0.9900
C32 H32B 0.9900
C33 C34 1.490(6)
C33 H33A 0.9900
C33 H33B 0.9900
C34 C35 1.503(5)
C34 H34A 0.9900
C34 H34B 0.9900
C35 H35A 0.9900
C35 H35B 0.9900
O4 C38 1.410(5)
O4 C37 1.420(5)
C36 C37 1.484(6)
C36 H36A 0.9800
C36 H36B 0.9800
C36 H36C 0.9800
C37 H37A 0.9900
C37 H37B 0.9900
C38 C39 1.481(6)
C38 H38A 0.9900
C38 H38B 0.9900
C39 H39A 0.9800
C39 H39B 0.9800
C39 H39C 0.9800

loop_
_geom_torsion_atom_site_label_1
_geom_torsion_atom_site_label_2
_geom_torsion_atom_site_label_3
_geom_torsion_atom_site_label_4
_geom_torsion
C18 N2 C1 N1 178.3(2)
C2 N2 C1 N1 -2.7(3)
C18 N2 C1 Hf1 -0.2(4)
C2 N2 C1 Hf1 178.84(17)
C4 N1 C1 N2 -174.6(2)
C3 N1 C1 N2 -0.7(3)
C4 N1 C1 Hf1 3.8(4)
C3 N1 C1 Hf1 177.75(17)
C1 N2 C2 C3 4.8(3)
C18 N2 C2 C3 -176.1(2)
C1 N1 C3 C2 3.6(3)
C4 N1 C3 C2 178.0(2)
N2 C2 C3 N1 -4.7(3)
C1 N1 C4 C9 169.4(3)
C3 N1 C4 C9 -4.2(4)
C1 N1 C4 C5 -7.7(4)
C3 N1 C4 C5 178.7(2)
Hf1 O1 C5 C4 9.1(5)
Hf1 O1 C5 C6 -170.6(2)
C9 C4 C5 O1 -174.3(2)
N1 C4 C5 O1 2.7(4)
C9 C4 C5 C6 5.3(4)
N1 C4 C5 C6 -177.6(2)
O1 C5 C6 C7 173.4(3)
C4 C5 C6 C7 -6.3(4)
O1 C5 C6 C10 -6.8(4)
C4 C5 C6 C10 173.5(3)
C5 C6 C7 C8 1.9(4)
C10 C6 C7 C8 -177.9(3)
C6 C7 C8 C9 3.6(4)
C6 C7 C8 C14 -172.2(3)
C7 C8 C9 C4 -4.6(4)
C14 C8 C9 C4 171.1(2)
C5 C4 C9 C8 0.3(4)
N1 C4 C9 C8 -176.9(2)
C7 C6 C10 C12 -119.4(3)
C5 C6 C10 C12 60.9(4)
C7 C6 C10 C13 0.4(4)
C5 C6 C10 C13 -179.4(3)
C7 C6 C10 C11 118.7(3)
C5 C6 C10 C11 -61.0(4)
C9 C8 C14 C17 10.8(4)
C7 C8 C14 C17 -173.6(3)
C9 C8 C14 C15 -109.7(3)
C7 C8 C14 C15 65.9(3)
C9 C8 C14 C16 130.9(3)
C7 C8 C14 C16 -53.5(4)
C1 N2 C18 C23 -179.8(3)
C2 N2 C18 C23 1.3(4)
C1 N2 C18 C19 -1.7(4)
C2 N2 C18 C19 179.3(2)
Hf1 O2 C19 C18 6.1(5)
Hf1 O2 C19 C20 -172.6(2)
C23 C18 C19 O2 177.8(2)
N2 C18 C19 O2 -0.2(4)
C23 C18 C19 C20 -3.4(4)
N2 C18 C19 C20 178.6(2)
O2 C19 C20 C21 -176.2(3)
C18 C19 C20 C21 5.0(4)
O2 C19 C20 C24 5.6(4)
C18 C19 C20 C24 -173.2(3)
C19 C20 C21 C22 -2.2(4)
C24 C20 C21 C22 176.0(3)
C20 C21 C22 C23 -2.2(4)
C20 C21 C22 C28 -179.2(3)
C21 C22 C23 C18 4.0(4)
C28 C22 C23 C18 -179.0(3)
C19 C18 C23 C22 -1.3(4)
N2 C18 C23 C22 176.9(2)
C21 C20 C24 C26 0.7(4)
C19 C20 C24 C26 178.8(3)
C21 C20 C24 C27 120.7(3)
C19 C20 C24 C27 -61.1(4)
C21 C20 C24 C25 -117.7(3)
C19 C20 C24 C25 60.5(4)
C23 C22 C28 C29 26.7(5)
C21 C22 C28 C29 -156.4(4)
C23 C22 C28 C30 -95.4(4)
C21 C22 C28 C30 81.5(4)
C23 C22 C28 C31 147.0(3)
C21 C22 C28 C31 -36.1(4)
C35 O3 C32 C33 12.8(4)
Hf1 O3 C32 C33 -163.2(2)
O3 C32 C33 C34 -31.8(4)
C32 C33 C34 C35 38.4(5)
C32 O3 C35 C34 11.0(4)
Hf1 O3 C35 C34 -173.1(3)
C33 C34 C35 O3 -30.7(5)
C38 O4 C37 C36 -179.9(4)
C37 O4 C38 C39 179.0(4)
